data_7122610
loop_
_publ_author_name
'Wu, Yue'
'Zhang, Xu'
'Zhang, Yun-Qin'
'Yang, Ming'
'Chen, Zhong-Ning'

_publ_section_title
;
 Achievement of ligand-field induced thermochromic luminescence via
 two-step single-crystal to single-crystal transformations.
;
_journal_issue 99
_journal_name_full 'Chemical communications (Cambridge, England)'
_journal_page_first 13961
_journal_page_last 13964
_journal_paper_doi 10.1039/c8cc08665f
_journal_volume 54
_journal_year 2018
_chemical_formula_sum 'C29 H23 Br2 Mn N O2 P2'
_chemical_formula_weight 694.18
_space_group_crystal_system triclinic
_space_group_IT_number 2
_space_group_name_Hall '-P 1'
_space_group_name_H-M_alt 'P -1'
_symmetry_space_group_name_Hall '-P 1'
_symmetry_space_group_name_H-M 'P -1'
_atom_sites_solution_hydrogens geom
_audit_creation_method SHELXL-2016/6
_audit_update_record
;
2018-10-11 deposited with the CCDC.
2018-11-20 downloaded from the CCDC.
;
_cell_angle_alpha 99.7454(10)
_cell_angle_beta 109.6649(10)
_cell_angle_gamma 107.5342(9)
_cell_formula_units_Z 4
_cell_length_a 13.0769(4)
_cell_length_b 15.2036(4)
_cell_length_c 16.9342(5)
_cell_measurement_reflns_used 9928
_cell_measurement_temperature 300(2)
_cell_measurement_theta_max 26.80
_cell_measurement_theta_min 2.27
_cell_volume 2882.52(15)
_computing_cell_refinement 'Bruker SAINT'
_computing_data_collection 'Bruker APEX2'
_computing_data_reduction 'Bruker SAINT'
_computing_structure_refinement 'SHELXL-2016/6 (Sheldrick, 2016)'
_computing_structure_solution 'SHELXL-2016/6 (Sheldrick, 2016)'
_diffrn_ambient_temperature 300(2)
_diffrn_measured_fraction_theta_full 0.998
_diffrn_measured_fraction_theta_max 0.996
_diffrn_measurement_device_type 'Bruker APEX-II CCD'
_diffrn_measurement_method '\f and \w scans'
_diffrn_radiation_type MoK\a
_diffrn_radiation_wavelength 0.71073
_diffrn_reflns_av_R_equivalents 0.0530
_diffrn_reflns_av_unetI/netI 0.0462
_diffrn_reflns_Laue_measured_fraction_full 0.998
_diffrn_reflns_Laue_measured_fraction_max 0.996
_diffrn_reflns_limit_h_max 16
_diffrn_reflns_limit_h_min -16
_diffrn_reflns_limit_k_max 19
_diffrn_reflns_limit_k_min -19
_diffrn_reflns_limit_l_max 21
_diffrn_reflns_limit_l_min -21
_diffrn_reflns_number 62400
_diffrn_reflns_point_group_measured_fraction_full 0.998
_diffrn_reflns_point_group_measured_fraction_max 0.996
_diffrn_reflns_theta_full 25.242
_diffrn_reflns_theta_max 27.129
_diffrn_reflns_theta_min 2.270
_exptl_absorpt_coefficient_mu 3.368
_exptl_absorpt_correction_T_max 0.714
_exptl_absorpt_correction_T_min 0.450
_exptl_absorpt_correction_type multi-scan
_exptl_crystal_colour colourless
_exptl_crystal_density_diffrn 1.600
_exptl_crystal_description Bloc
_exptl_crystal_F_000 1380
_exptl_crystal_size_max 0.400
_exptl_crystal_size_mid 0.200
_exptl_crystal_size_min 0.100
_refine_diff_density_max 1.007
_refine_diff_density_min -1.267
_refine_diff_density_rms 0.169
_refine_ls_extinction_coef 0.0082(5)
_refine_ls_extinction_expression Fc^*^=kFc[1+0.001xFc^2^\l^3^/sin(2\q)]^-1/4^
_refine_ls_extinction_method 'SHELXL-2016/6 (Sheldrick 2016)'
_refine_ls_goodness_of_fit_ref 1.074
_refine_ls_hydrogen_treatment constr
_refine_ls_matrix_type full
_refine_ls_number_parameters 943
_refine_ls_number_reflns 12727
_refine_ls_number_restraints 720
_refine_ls_restrained_S_all 1.068
_refine_ls_R_factor_all 0.1335
_refine_ls_R_factor_gt 0.0777
_refine_ls_shift/su_max 0.001
_refine_ls_shift/su_mean 0.000
_refine_ls_structure_factor_coef Fsqd
_refine_ls_weighting_details 'w=1/[\s^2^(Fo^2^)+(0.0716P)^2^+14.4771P] where P=(Fo^2^+2Fc^2^)/3'
_refine_ls_weighting_scheme calc
_refine_ls_wR_factor_gt 0.2031
_refine_ls_wR_factor_ref 0.2349
_reflns_Friedel_coverage 0.000
_reflns_number_gt 6828
_reflns_number_total 12727
_reflns_threshold_expression 'I > 2\s(I)'
_cod_data_source_file c8cc08665f2.cif
_cod_data_source_block 300_K
_cod_depositor_comments
;
The following automatic conversions were performed:

'_exptl_absorpt_correction_type' value 'Multi-scan' changed to
'multi-scan' according to
/home/data/users/saulius/crontab/automatic-downloads/rss-feeds/RSC/lib/dictionaries/cif_core.dic
dictionary named 'cif_core.dic' version 2.4.2 from 2011-04-26.

Automatic conversion script
Id: cif_fix_values 4973 2017-02-22 13:04:09Z antanas 

 Adding full bibliography for 7122609--7122621.cif.
;
_cod_original_cell_volume 2882.51(15)
_cod_database_code 7122610
_shelx_shelxl_version_number 2016/6
_shelx_space_group_comment
;
The symmetry employed for this shelxl refinement is uniquely defined
by the following loop, which should always be used as a source of
symmetry information in preference to the above space-group names.
They are only intended as comments.
;
_shelx_estimated_absorpt_t_min 0.346
_shelx_estimated_absorpt_t_max 0.729

loop_
_space_group_symop_operation_xyz
'x, y, z'
'-x, -y, -z'

loop_
_atom_site_label
_atom_site_type_symbol
_atom_site_fract_x
_atom_site_fract_y
_atom_site_fract_z
_atom_site_U_iso_or_equiv
_atom_site_adp_type
_atom_site_occupancy
_atom_site_site_symmetry_order
_atom_site_calc_flag
_atom_site_refinement_flags_posn
_atom_site_refinement_flags_adp
_atom_site_refinement_flags_occupancy
_atom_site_disorder_assembly
_atom_site_disorder_group
Mn1 Mn 0.88816(10) -0.01202(7) 0.35844(9) 0.0501(3) Uani 1 1 d . . . . .
Mn2 Mn 0.88850(13) 0.48801(11) 0.85925(12) 0.0832(5) Uani 1 1 d . . . . .
Br1 Br 0.78200(7) -0.18773(5) 0.32214(6) 0.0539(3) Uani 1 1 d . . . . .
Br2 Br 1.10570(7) 0.04295(6) 0.42581(7) 0.0704(3) Uani 1 1 d . . . . .
Br3 Br 0.78280(9) 0.31194(8) 0.82260(7) 0.0730(3) Uani 1 1 d . . . . .
Br4 Br 1.10589(9) 0.54248(9) 0.92412(10) 0.0998(4) Uani 1 1 d . . . . .
P1 P 0.7493(3) -0.3589(2) -0.09381(18) 0.0865(9) Uani 1 1 d D . . . .
P2 P 0.7915(2) -0.04959(16) 0.13752(15) 0.0526(5) Uani 1 1 d . . . . .
P3 P 0.74861(18) 0.14035(13) 0.40646(13) 0.0422(4) Uani 1 1 d . . . . .
P4 P 0.79150(17) 0.45036(11) 0.63747(14) 0.0431(5) Uani 1 1 d . . . . .
O1 O 0.8173(8) -0.4171(7) -0.1072(5) 0.122(4) Uani 1 1 d . . . . .
O2 O 0.8476(5) 0.0038(4) 0.2320(4) 0.0523(13) Uani 1 1 d . . . . .
O3 O 0.8181(5) 0.0805(4) 0.3942(4) 0.0574(14) Uani 1 1 d . . . . .
O4 O 0.8505(7) 0.5040(5) 0.7346(5) 0.092(2) Uani 1 1 d . . . . .
N1 N 0.7887(6) -0.2065(5) 0.0348(4) 0.0548(17) Uani 1 1 d . . . . .
N2 N 0.7876(5) 0.2936(3) 0.5345(4) 0.0365(13) Uani 1 1 d . . . . .
C1 C 0.6033(11) -0.4308(10) -0.1110(10) 0.127(5) Uani 1 1 d . U . . .
C2 C 0.5575(15) -0.5301(15) -0.1565(17) 0.267(12) Uani 1 1 d . U . . .
H2B H 0.597234 -0.558263 -0.182069 0.320 Uiso 1 1 calc R U . . .
C3 C 0.4402(17) -0.5862(15) -0.1601(19) 0.289(12) Uani 1 1 d . U . . .
H3A H 0.411782 -0.653280 -0.180998 0.347 Uiso 1 1 calc R U . . .
C4 C 0.3764(13) -0.5489(13) -0.1368(15) 0.191(9) Uani 1 1 d . U . . .
H4A H 0.298935 -0.585783 -0.148448 0.229 Uiso 1 1 calc R U . . .
C5 C 0.4250(10) -0.4549(9) -0.0951(8) 0.088(3) Uani 1 1 d . U . . .
H5A H 0.380398 -0.427139 -0.075110 0.106 Uiso 1 1 calc R U . . .
C6 C 0.5335(10) -0.3974(8) -0.0800(8) 0.082(3) Uani 1 1 d . U . . .
H6A H 0.562746 -0.332803 -0.047315 0.098 Uiso 1 1 calc R U . . .
C7 C 0.7539(15) -0.2679(12) -0.1575(10) 0.072(5) Uani 0.649(10) 1 d D U P A 1
C8 C 0.8330(14) -0.2408(13) -0.1974(14) 0.094(5) Uani 0.649(10) 1 d D U P A 1
H8A H 0.885419 -0.271748 -0.192026 0.112 Uiso 0.649(10) 1 calc R U P A 1
C9 C 0.8418(16) -0.1740(16) -0.2433(15) 0.108(6) Uani 0.649(10) 1 d D U P A 1
H9A H 0.897131 -0.162147 -0.267278 0.130 Uiso 0.649(10) 1 calc R U P A 1
C10 C 0.7654(15) -0.1239(14) -0.2533(13) 0.100(5) Uani 0.649(10) 1 d D U P A 1
H10A H 0.770973 -0.076521 -0.281738 0.120 Uiso 0.649(10) 1 calc R U P A 1
C11 C 0.6829(16) -0.1475(12) -0.2196(11) 0.094(5) Uani 0.649(10) 1 d D U P A 1
H11A H 0.632820 -0.114513 -0.223612 0.113 Uiso 0.649(10) 1 calc R U P A 1
C12 C 0.6730(15) -0.2203(12) -0.1792(11) 0.090(5) Uani 0.649(10) 1 d D U P A 1
H12A H 0.608485 -0.239892 -0.165164 0.108 Uiso 0.649(10) 1 calc R U P A 1
C7' C 0.713(2) -0.3158(17) -0.1773(12) 0.060(6) Uani 0.351(10) 1 d D U P A 2
C8' C 0.800(3) -0.2286(19) -0.1570(14) 0.064(7) Uani 0.351(10) 1 d D U P A 2
H8'A H 0.859148 -0.198228 -0.100564 0.077 Uiso 0.351(10) 1 calc R U P A 2
C9' C 0.796(3) -0.186(2) -0.2246(16) 0.090(9) Uani 0.351(10) 1 d D U P A 2
H9'A H 0.858824 -0.131878 -0.217839 0.109 Uiso 0.351(10) 1 calc R U P A 2
C10' C 0.696(2) -0.229(2) -0.3014(15) 0.084(8) Uani 0.351(10) 1 d D U P A 2
H10B H 0.687626 -0.198008 -0.344355 0.101 Uiso 0.351(10) 1 calc R U P A 2
C11' C 0.608(2) -0.316(2) -0.3187(16) 0.101(10) Uani 0.351(10) 1 d D U P A 2
H11B H 0.546778 -0.347474 -0.374452 0.121 Uiso 0.351(10) 1 calc R U P A 2
C12' C 0.612(2) -0.357(2) -0.2497(15) 0.107(11) Uani 0.351(10) 1 d D U P A 2
H12B H 0.548455 -0.408876 -0.254053 0.128 Uiso 0.351(10) 1 calc R U P A 2
C13 C 0.8278(7) -0.2746(6) 0.0171(5) 0.054(2) Uani 1 1 d . . . . .
C14 C 0.9246(8) -0.2821(7) 0.0769(6) 0.060(2) Uani 1 1 d . . . . .
H14A H 0.947354 -0.332716 0.062194 0.071 Uiso 1 1 calc R U . . .
C15 C 0.9860(8) -0.2154(7) 0.1568(5) 0.059(2) Uani 1 1 d . . . . .
H15A H 1.052328 -0.218450 0.197707 0.071 Uiso 1 1 calc R U . . .
C16 C 0.9480(7) -0.1426(6) 0.1764(5) 0.0515(19) Uani 1 1 d . . . . .
H16A H 0.989739 -0.094356 0.230260 0.062 Uiso 1 1 calc R U . . .
C17 C 0.8464(7) -0.1423(6) 0.1144(6) 0.0506(19) Uani 1 1 d . . . . .
C18 C 0.6416(15) -0.0996(14) 0.0856(12) 0.057(4) Uani 0.546(11) 1 d D U P B 1
C19 C 0.5799(15) -0.1288(18) 0.1342(13) 0.097(7) Uani 0.546(11) 1 d D U P B 1
H19A H 0.620778 -0.119566 0.193686 0.116 Uiso 0.546(11) 1 calc R U P B 1
C20 C 0.4570(16) -0.172(2) 0.0966(15) 0.117(8) Uani 0.546(11) 1 d D U P B 1
H20A H 0.413912 -0.184104 0.130189 0.141 Uiso 0.546(11) 1 calc R U P B 1
C21 C 0.4040(14) -0.1959(17) 0.0060(15) 0.103(7) Uani 0.546(11) 1 d D U P B 1
H21A H 0.325523 -0.238364 -0.023100 0.123 Uiso 0.546(11) 1 calc R U P B 1
C22 C 0.4618(13) -0.1596(14) -0.0432(13) 0.095(6) Uani 0.546(11) 1 d D U P B 1
H22A H 0.420076 -0.168340 -0.102411 0.114 Uiso 0.546(11) 1 calc R U P B 1
C23 C 0.5832(12) -0.1099(11) -0.0031(10) 0.064(4) Uani 0.546(11) 1 d D U P B 1
H23A H 0.624283 -0.084187 -0.034693 0.077 Uiso 0.546(11) 1 calc R U P B 1
C18' C 0.6278(15) -0.1191(14) 0.1069(16) 0.049(5) Uani 0.454(11) 1 d D U P B 2
C19' C 0.5829(12) -0.2134(12) 0.1105(12) 0.051(4) Uani 0.454(11) 1 d D U P B 2
H19B H 0.632301 -0.246767 0.124393 0.061 Uiso 0.454(11) 1 calc R U P B 2
C20' C 0.4646(13) -0.2577(14) 0.0934(15) 0.070(5) Uani 0.454(11) 1 d D U P B 2
H20B H 0.435158 -0.319560 0.097980 0.084 Uiso 0.454(11) 1 calc R U P B 2
C21' C 0.3914(14) -0.2088(14) 0.0696(15) 0.067(5) Uani 0.454(11) 1 d D U P B 2
H21B H 0.313682 -0.235270 0.062601 0.080 Uiso 0.454(11) 1 calc R U P B 2
C22' C 0.4330(14) -0.1221(14) 0.0566(18) 0.079(6) Uani 0.454(11) 1 d D U P B 2
H22B H 0.381699 -0.092475 0.034312 0.095 Uiso 0.454(11) 1 calc R U P B 2
C23' C 0.5509(13) -0.0773(12) 0.0760(14) 0.060(5) Uani 0.454(11) 1 d D U P B 2
H23B H 0.578161 -0.017169 0.067651 0.072 Uiso 0.454(11) 1 calc R U P B 2
C24 C 0.8218(12) 0.0336(10) 0.0768(9) 0.117(4) Uani 1 1 d D U . . .
C25 C 0.822(2) 0.0099(14) -0.0045(11) 0.227(8) Uani 1 1 d D U . . .
H25A H 0.809358 -0.053217 -0.032174 0.273 Uiso 1 1 calc R U . . .
C26 C 0.843(2) 0.0814(15) -0.0453(13) 0.222(8) Uani 1 1 d D U . . .
H26A H 0.839992 0.064881 -0.101672 0.266 Uiso 1 1 calc R U . . .
C27 C 0.8658(18) 0.1724(15) -0.0060(13) 0.181(7) Uani 1 1 d D U . . .
H27A H 0.879920 0.218141 -0.035257 0.217 Uiso 1 1 calc R U . . .
C28 C 0.8697(15) 0.2015(12) 0.0761(12) 0.157(6) Uani 1 1 d D U . . .
H28A H 0.883370 0.264661 0.103987 0.189 Uiso 1 1 calc R U . . .
C29 C 0.8514(10) 0.1277(9) 0.1133(10) 0.127(4) Uani 1 1 d D U . . .
H29A H 0.860875 0.145699 0.171411 0.152 Uiso 1 1 calc R U . . .
C30 C 0.6039(7) 0.0688(5) 0.3919(5) 0.0531(18) Uani 1 1 d . U . . .
C31 C 0.5559(12) -0.0253(8) 0.3461(12) 0.150(6) Uani 1 1 d . U . . .
H31A H 0.604054 -0.051575 0.329690 0.180 Uiso 1 1 calc R U . . .
C32 C 0.4448(13) -0.0842(10) 0.3223(14) 0.168(7) Uani 1 1 d . U . . .
H32A H 0.413684 -0.146597 0.284289 0.202 Uiso 1 1 calc R U . . .
C33 C 0.3776(10) -0.0487(8) 0.3563(9) 0.107(4) Uani 1 1 d . U . . .
H33A H 0.301397 -0.089318 0.344136 0.129 Uiso 1 1 calc R U . . .
C34 C 0.4212(9) 0.0440(8) 0.4069(8) 0.087(3) Uani 1 1 d . U . . .
H34A H 0.376464 0.067708 0.430299 0.104 Uiso 1 1 calc R U . . .
C35 C 0.5364(7) 0.1036(6) 0.4231(6) 0.065(2) Uani 1 1 d . U . . .
H35A H 0.566827 0.168329 0.455900 0.078 Uiso 1 1 calc R U . . .
C36 C 0.733(3) 0.202(2) 0.336(2) 0.032(4) Uani 0.426(12) 1 d . U P C 1
C37 C 0.8310(16) 0.2451(15) 0.3024(14) 0.048(4) Uani 0.426(12) 1 d . U P C 1
H37A H 0.891467 0.222490 0.312968 0.058 Uiso 0.426(12) 1 calc R U P C 1
C38 C 0.832(2) 0.315(2) 0.2574(18) 0.061(5) Uani 0.426(12) 1 d . U P C 1
H38A H 0.889495 0.330886 0.235312 0.073 Uiso 0.426(12) 1 calc R U P C 1
C39 C 0.759(2) 0.3602(14) 0.2442(17) 0.060(5) Uani 0.426(12) 1 d . U P C 1
H39A H 0.763119 0.405045 0.213062 0.072 Uiso 0.426(12) 1 calc R U P C 1
C40 C 0.6751(18) 0.3374(14) 0.2791(15) 0.065(5) Uani 0.426(12) 1 d . U P C 1
H40A H 0.619833 0.365653 0.268400 0.078 Uiso 0.426(12) 1 calc R U P C 1
C41 C 0.6712(15) 0.2733(12) 0.3298(12) 0.045(4) Uani 0.426(12) 1 d . U P C 1
H41A H 0.626947 0.274206 0.362644 0.054 Uiso 0.426(12) 1 calc R U P C 1
C36' C 0.740(3) 0.223(2) 0.328(2) 0.062(6) Uani 0.574(12) 1 d . U P C 2
C37' C 0.6276(19) 0.1586(18) 0.2472(13) 0.100(6) Uani 0.574(12) 1 d . U P C 2
H37B H 0.574897 0.098196 0.240876 0.120 Uiso 0.574(12) 1 calc R U P C 2
C38' C 0.619(3) 0.207(2) 0.1842(17) 0.140(10) Uani 0.574(12) 1 d . U P C 2
H38B H 0.552837 0.181069 0.130745 0.167 Uiso 0.574(12) 1 calc R U P C 2
C39' C 0.707(3) 0.295(3) 0.201(2) 0.116(7) Uani 0.574(12) 1 d . U P C 2
H39B H 0.701384 0.326484 0.157631 0.139 Uiso 0.574(12) 1 calc R U P C 2
C40' C 0.797(3) 0.334(2) 0.275(2) 0.102(7) Uani 0.574(12) 1 d . U P C 2
H40B H 0.850937 0.394820 0.284155 0.122 Uiso 0.574(12) 1 calc R U P C 2
C41' C 0.823(2) 0.2921(19) 0.3441(17) 0.099(6) Uani 0.574(12) 1 d . U P C 2
H41B H 0.894350 0.315507 0.393537 0.118 Uiso 0.574(12) 1 calc R U P C 2
C42 C 0.8275(6) 0.2237(4) 0.5154(4) 0.0333(14) Uani 1 1 d . . . . .
C43 C 0.9254(6) 0.2164(5) 0.5749(5) 0.0410(16) Uani 1 1 d . . . . .
H43A H 0.948607 0.165969 0.560704 0.049 Uiso 1 1 calc R U . . .
C44 C 0.9875(7) 0.2865(6) 0.6560(6) 0.056(2) Uani 1 1 d . . . . .
H44A H 1.055012 0.284559 0.696462 0.068 Uiso 1 1 calc R U . . .
C45 C 0.9499(7) 0.3591(5) 0.6773(5) 0.0512(19) Uani 1 1 d . . . . .
H45A H 0.990557 0.406661 0.731644 0.061 Uiso 1 1 calc R U . . .
C46 C 0.8488(6) 0.3581(4) 0.6143(5) 0.0341(14) Uani 1 1 d . . . . .
C47 C 0.801(2) 0.5174(12) 0.5521(13) 0.069(6) Uani 0.510(10) 1 d D U P D 1
C48 C 0.7389(16) 0.4742(12) 0.4624(11) 0.068(5) Uani 0.510(10) 1 d D U P D 1
H48A H 0.695951 0.407714 0.441732 0.082 Uiso 0.510(10) 1 calc R U P D 1
C49 C 0.7378(19) 0.5246(14) 0.4022(12) 0.091(6) Uani 0.510(10) 1 d D U P D 1
H49A H 0.697456 0.493309 0.342023 0.109 Uiso 0.510(10) 1 calc R U P D 1
C50 C 0.799(2) 0.6239(14) 0.4346(16) 0.105(7) Uani 0.510(10) 1 d D U P D 1
H50A H 0.796894 0.661067 0.396157 0.126 Uiso 0.510(10) 1 calc R U P D 1
C51 C 0.865(3) 0.6688(14) 0.5258(16) 0.101(8) Uani 0.510(10) 1 d D U P D 1
H51A H 0.911416 0.734654 0.545167 0.121 Uiso 0.510(10) 1 calc R U P D 1
C52 C 0.866(2) 0.6207(12) 0.5880(15) 0.096(6) Uani 0.510(10) 1 d D U P D 1
H52A H 0.904354 0.652305 0.648184 0.115 Uiso 0.510(10) 1 calc R U P D 1
C47' C 0.8410(16) 0.5378(10) 0.5939(9) 0.036(3) Uani 0.490(10) 1 d D U P D 2
C48' C 0.8599(13) 0.5207(9) 0.5182(9) 0.042(3) Uani 0.490(10) 1 d D U P D 2
H48B H 0.853883 0.459447 0.491702 0.050 Uiso 0.490(10) 1 calc R U P D 2
C49' C 0.8879(14) 0.5950(10) 0.4815(11) 0.053(4) Uani 0.490(10) 1 d D U P D 2
H49B H 0.907373 0.583885 0.433821 0.064 Uiso 0.490(10) 1 calc R U P D 2
C50' C 0.8876(19) 0.6847(11) 0.5137(11) 0.052(4) Uani 0.490(10) 1 d D U P D 2
H50B H 0.894421 0.730444 0.483602 0.063 Uiso 0.490(10) 1 calc R U P D 2
C51' C 0.8768(14) 0.7034(9) 0.5917(11) 0.050(4) Uani 0.490(10) 1 d D U P D 2
H51B H 0.885210 0.765554 0.617859 0.060 Uiso 0.490(10) 1 calc R U P D 2
C52' C 0.8539(16) 0.6335(9) 0.6334(10) 0.048(4) Uani 0.490(10) 1 d D U P D 2
H52B H 0.847004 0.648695 0.686424 0.057 Uiso 0.490(10) 1 calc R U P D 2
C53 C 0.630(4) 0.388(3) 0.597(3) 0.038(5) Uani 0.516(12) 1 d . U P D 1
C54 C 0.5852(17) 0.2988(12) 0.6062(13) 0.064(5) Uani 0.516(12) 1 d . U P D 1
H54A H 0.635043 0.267229 0.625931 0.077 Uiso 0.516(12) 1 calc R U P D 1
C55 C 0.4657(19) 0.2541(13) 0.5867(15) 0.061(5) Uani 0.516(12) 1 d . U P D 1
H55A H 0.436585 0.193455 0.593658 0.074 Uiso 0.516(12) 1 calc R U P D 1
C56 C 0.398(2) 0.2961(18) 0.5598(19) 0.076(6) Uani 0.516(12) 1 d . U P D 1
H56A H 0.317324 0.260731 0.536628 0.091 Uiso 0.516(12) 1 calc R U P D 1
C57 C 0.4409(17) 0.4024(15) 0.5629(17) 0.090(6) Uani 0.516(12) 1 d . U P D 1
H57A H 0.392933 0.437438 0.556042 0.107 Uiso 0.516(12) 1 calc R U P D 1
C58 C 0.5589(16) 0.4418(13) 0.5769(14) 0.073(5) Uani 0.516(12) 1 d . U P D 1
H58A H 0.590613 0.503771 0.573234 0.088 Uiso 0.516(12) 1 calc R U P D 1
C53' C 0.643(4) 0.393(4) 0.594(4) 0.049(6) Uani 0.484(12) 1 d . U P D 2
C54' C 0.5781(16) 0.3704(13) 0.5026(14) 0.067(5) Uani 0.484(12) 1 d . U P D 2
H54B H 0.618577 0.391115 0.468979 0.080 Uiso 0.484(12) 1 calc R U P D 2
C55' C 0.4585(17) 0.3191(13) 0.4605(16) 0.077(5) Uani 0.484(12) 1 d . U P D 2
H55B H 0.419634 0.310221 0.400820 0.093 Uiso 0.484(12) 1 calc R U P D 2
C56' C 0.401(2) 0.2839(17) 0.502(2) 0.104(8) Uani 0.484(12) 1 d . U P D 2
H56B H 0.319543 0.250201 0.474825 0.125 Uiso 0.484(12) 1 calc R U P D 2
C57' C 0.462(3) 0.297(2) 0.590(3) 0.105(9) Uani 0.484(12) 1 d . U P D 2
H57C H 0.420875 0.263777 0.618122 0.126 Uiso 0.484(12) 1 calc R U P D 2
C58' C 0.5761(17) 0.355(2) 0.6380(19) 0.081(6) Uani 0.484(12) 1 d . U P D 2
H58B H 0.609341 0.367853 0.698829 0.097 Uiso 0.484(12) 1 calc R U P D 2

loop_
_atom_site_aniso_label
_atom_site_aniso_U_11
_atom_site_aniso_U_22
_atom_site_aniso_U_33
_atom_site_aniso_U_23
_atom_site_aniso_U_13
_atom_site_aniso_U_12
Mn1 0.0428(7) 0.0314(5) 0.0659(8) -0.0016(5) 0.0125(6) 0.0211(5)
Mn2 0.0494(8) 0.0685(9) 0.0918(12) -0.0298(8) 0.0086(8) 0.0229(7)
Br1 0.0566(5) 0.0402(4) 0.0639(6) 0.0192(4) 0.0257(4) 0.0146(3)
Br2 0.0424(5) 0.0406(4) 0.1040(8) 0.0130(5) 0.0099(5) 0.0120(3)
Br3 0.0699(6) 0.0784(6) 0.0702(7) 0.0199(5) 0.0235(5) 0.0352(5)
Br4 0.0479(6) 0.0809(7) 0.1269(11) 0.0038(7) 0.0094(7) 0.0124(5)
P1 0.0766(19) 0.123(2) 0.0522(16) -0.0087(15) 0.0111(14) 0.0656(18)
P2 0.0626(13) 0.0620(12) 0.0614(14) 0.0306(11) 0.0362(12) 0.0424(11)
P3 0.0537(12) 0.0378(9) 0.0410(11) 0.0076(8) 0.0190(9) 0.0282(8)
P4 0.0485(11) 0.0215(7) 0.0663(14) 0.0100(8) 0.0337(10) 0.0130(7)
O1 0.116(7) 0.161(8) 0.064(5) -0.034(5) 0.002(5) 0.099(6)
O2 0.058(3) 0.043(3) 0.054(3) 0.004(2) 0.023(3) 0.023(2)
O3 0.075(4) 0.053(3) 0.060(4) 0.010(3) 0.032(3) 0.046(3)
O4 0.095(5) 0.055(4) 0.101(6) -0.016(4) 0.022(5) 0.039(4)
N1 0.064(4) 0.073(4) 0.042(4) 0.016(4) 0.021(4) 0.047(4)
N2 0.039(3) 0.026(2) 0.051(4) 0.015(3) 0.022(3) 0.015(2)
C1 0.068(7) 0.117(8) 0.138(11) -0.047(8) 0.009(7) 0.046(6)
C2 0.092(10) 0.187(13) 0.33(2) -0.189(15) 0.031(12) 0.007(9)
C3 0.100(12) 0.163(13) 0.38(2) -0.187(15) 0.028(14) -0.017(9)
C4 0.065(8) 0.134(10) 0.248(19) -0.068(12) -0.005(10) 0.021(7)
C5 0.069(6) 0.095(7) 0.088(8) 0.034(6) 0.014(6) 0.035(5)
C6 0.098(7) 0.077(6) 0.099(8) 0.036(6) 0.055(7) 0.047(5)
C7 0.071(12) 0.074(12) 0.045(9) -0.015(7) 0.005(7) 0.035(9)
C8 0.073(10) 0.081(11) 0.109(14) 0.032(10) 0.018(9) 0.027(8)
C9 0.069(11) 0.125(14) 0.127(16) 0.056(12) 0.026(10) 0.040(9)
C10 0.089(12) 0.108(13) 0.089(13) 0.035(10) 0.015(9) 0.042(10)
C11 0.118(13) 0.093(11) 0.076(11) 0.017(8) 0.032(9) 0.061(10)
C12 0.108(12) 0.089(10) 0.081(11) 0.026(8) 0.028(9) 0.061(9)
C7' 0.073(15) 0.087(16) 0.030(10) 0.004(11) 0.029(9) 0.046(12)
C8' 0.113(19) 0.067(15) 0.032(10) 0.016(11) 0.044(11) 0.044(12)
C9' 0.16(2) 0.086(16) 0.051(13) 0.037(12) 0.039(13) 0.069(14)
C10' 0.117(19) 0.122(18) 0.064(12) 0.060(14) 0.044(12) 0.085(14)
C11' 0.098(18) 0.16(2) 0.065(14) 0.070(15) 0.032(12) 0.066(14)
C12' 0.088(17) 0.16(2) 0.049(14) 0.053(14) 0.013(11) 0.024(15)
C13 0.054(5) 0.071(5) 0.053(5) 0.020(4) 0.026(4) 0.040(4)
C14 0.065(6) 0.076(6) 0.058(6) 0.022(5) 0.028(5) 0.049(5)
C15 0.058(5) 0.082(6) 0.042(5) 0.010(4) 0.013(4) 0.047(5)
C16 0.043(4) 0.063(5) 0.053(5) 0.014(4) 0.018(4) 0.029(4)
C17 0.055(5) 0.055(4) 0.055(5) 0.022(4) 0.027(4) 0.032(4)
C18 0.057(9) 0.053(9) 0.069(10) 0.013(8) 0.031(7) 0.028(7)
C19 0.063(9) 0.127(17) 0.106(12) 0.039(13) 0.055(9) 0.020(11)
C20 0.064(10) 0.132(18) 0.163(15) 0.047(17) 0.064(12) 0.026(13)
C21 0.031(8) 0.107(15) 0.165(15) 0.020(14) 0.038(8) 0.034(9)
C22 0.054(8) 0.083(12) 0.113(13) 0.011(11) 0.006(8) 0.024(9)
C23 0.046(7) 0.070(9) 0.064(8) -0.006(8) 0.020(7) 0.024(7)
C18' 0.035(8) 0.069(11) 0.050(12) 0.025(9) 0.015(9) 0.026(7)
C19' 0.032(7) 0.082(10) 0.062(11) 0.038(9) 0.025(8) 0.036(7)
C20' 0.044(8) 0.091(12) 0.097(14) 0.053(11) 0.041(10) 0.028(8)
C21' 0.026(8) 0.105(13) 0.065(12) 0.035(11) 0.010(9) 0.024(8)
C22' 0.048(8) 0.080(12) 0.107(16) 0.029(12) 0.014(11) 0.042(9)
C23' 0.057(9) 0.055(9) 0.081(13) 0.030(9) 0.030(9) 0.033(7)
C24 0.153(10) 0.194(10) 0.167(10) 0.144(9) 0.135(9) 0.157(9)
C25 0.37(2) 0.277(15) 0.170(13) 0.169(11) 0.158(15) 0.198(17)
C26 0.35(2) 0.274(18) 0.195(14) 0.170(13) 0.192(15) 0.172(19)
C27 0.212(15) 0.276(15) 0.240(16) 0.188(15) 0.163(14) 0.199(14)
C28 0.173(13) 0.185(11) 0.214(14) 0.147(11) 0.110(13) 0.119(11)
C29 0.088(8) 0.147(9) 0.208(11) 0.139(9) 0.073(9) 0.067(8)
C30 0.058(5) 0.038(3) 0.048(5) 0.002(3) 0.011(4) 0.018(3)
C31 0.083(7) 0.056(6) 0.238(16) -0.050(8) 0.045(9) 0.007(5)
C32 0.079(8) 0.071(7) 0.259(18) -0.042(9) 0.029(10) -0.002(6)
C33 0.053(6) 0.071(6) 0.142(11) 0.030(6) 0.009(6) -0.011(5)
C34 0.067(6) 0.081(6) 0.115(9) 0.039(6) 0.045(6) 0.017(5)
C35 0.052(5) 0.046(4) 0.077(6) 0.012(4) 0.019(4) 0.005(3)
C36 0.038(7) 0.041(8) 0.025(8) 0.022(6) 0.010(5) 0.023(6)
C37 0.043(9) 0.060(10) 0.061(12) 0.032(9) 0.028(8) 0.030(8)
C38 0.071(13) 0.063(12) 0.060(13) 0.037(10) 0.038(10) 0.020(9)
C39 0.083(13) 0.034(9) 0.062(13) 0.035(9) 0.021(10) 0.019(8)
C40 0.069(11) 0.059(10) 0.082(14) 0.049(10) 0.018(9) 0.043(9)
C41 0.051(9) 0.056(9) 0.053(10) 0.031(8) 0.029(8) 0.038(8)
C36' 0.079(11) 0.076(13) 0.064(10) 0.047(9) 0.032(8) 0.053(9)
C37' 0.097(12) 0.135(15) 0.069(11) 0.053(10) 0.018(8) 0.051(10)
C38' 0.132(17) 0.19(2) 0.094(13) 0.081(14) 0.020(11) 0.063(13)
C39' 0.151(19) 0.150(18) 0.132(15) 0.101(16) 0.086(12) 0.106(13)
C40' 0.147(19) 0.089(14) 0.129(17) 0.069(13) 0.100(12) 0.054(13)
C41' 0.100(13) 0.110(15) 0.109(14) 0.063(12) 0.060(10) 0.036(9)
C42 0.046(4) 0.021(3) 0.041(4) 0.011(3) 0.025(3) 0.015(3)
C43 0.053(4) 0.039(3) 0.049(5) 0.018(3) 0.029(4) 0.029(3)
C44 0.053(5) 0.079(6) 0.056(6) 0.029(5) 0.025(4) 0.042(4)
C45 0.055(5) 0.045(4) 0.049(5) 0.003(4) 0.024(4) 0.017(4)
C46 0.038(4) 0.025(3) 0.045(4) 0.008(3) 0.025(3) 0.013(3)
C47 0.110(17) 0.027(8) 0.092(10) 0.027(9) 0.063(13) 0.025(9)
C48 0.092(13) 0.077(9) 0.083(9) 0.049(7) 0.060(9) 0.054(9)
C49 0.109(15) 0.119(12) 0.106(12) 0.072(10) 0.067(11) 0.076(11)
C50 0.124(17) 0.110(12) 0.178(15) 0.107(13) 0.109(14) 0.085(12)
C51 0.113(19) 0.053(11) 0.187(17) 0.072(11) 0.099(16) 0.035(11)
C52 0.129(17) 0.031(7) 0.147(14) 0.036(9) 0.081(14) 0.023(9)
C47' 0.056(10) 0.015(5) 0.029(7) -0.004(5) 0.019(7) 0.010(6)
C48' 0.055(9) 0.036(6) 0.045(8) 0.010(6) 0.033(7) 0.020(6)
C49' 0.048(8) 0.061(8) 0.066(10) 0.029(7) 0.036(8) 0.020(7)
C50' 0.045(8) 0.043(6) 0.070(7) 0.034(6) 0.025(6) 0.008(6)
C51' 0.048(8) 0.026(6) 0.077(10) 0.021(6) 0.025(8) 0.012(6)
C52' 0.069(10) 0.025(6) 0.042(8) -0.002(5) 0.026(8) 0.013(6)
C53 0.037(9) 0.029(9) 0.051(11) 0.003(9) 0.029(9) 0.009(7)
C54 0.074(9) 0.042(8) 0.088(12) 0.030(8) 0.043(10) 0.020(7)
C55 0.066(9) 0.041(8) 0.077(11) 0.033(9) 0.034(9) 0.006(7)
C56 0.072(10) 0.078(11) 0.090(15) 0.055(12) 0.041(12) 0.020(9)
C57 0.064(9) 0.092(11) 0.147(17) 0.067(12) 0.048(11) 0.053(9)
C58 0.062(9) 0.065(9) 0.115(14) 0.053(10) 0.041(10) 0.033(7)
C53' 0.052(12) 0.042(13) 0.075(12) 0.033(12) 0.034(9) 0.030(10)
C54' 0.054(8) 0.057(10) 0.076(10) 0.009(9) 0.018(8) 0.021(7)
C55' 0.050(9) 0.052(10) 0.103(13) -0.008(9) 0.015(8) 0.020(7)
C56' 0.072(12) 0.053(11) 0.147(17) 0.044(15) 0.018(10) -0.005(10)
C57' 0.058(11) 0.090(16) 0.164(17) 0.091(17) 0.035(12) 0.011(13)
C58' 0.050(9) 0.104(15) 0.119(13) 0.075(13) 0.043(9) 0.037(9)

loop_
_atom_type_symbol
_atom_type_description
_atom_type_scat_dispersion_real
_atom_type_scat_dispersion_imag
_atom_type_scat_source
C C 0.0033 0.0016 'International Tables Vol C Tables 4.2.6.8 and 6.1.1.4'
H H 0.0000 0.0000 'International Tables Vol C Tables 4.2.6.8 and 6.1.1.4'
N N 0.0061 0.0033 'International Tables Vol C Tables 4.2.6.8 and 6.1.1.4'
O O 0.0106 0.0060 'International Tables Vol C Tables 4.2.6.8 and 6.1.1.4'
P P 0.1023 0.0942 'International Tables Vol C Tables 4.2.6.8 and 6.1.1.4'
Mn Mn 0.3368 0.7283 'International Tables Vol C Tables 4.2.6.8 and 6.1.1.4'
Br Br -0.2901 2.4595 'International Tables Vol C Tables 4.2.6.8 and 6.1.1.4'

loop_
_geom_angle_atom_site_label_1
_geom_angle_atom_site_label_2
_geom_angle_atom_site_label_3
_geom_angle
_geom_angle_site_symmetry_1
_geom_angle_site_symmetry_3
O3 Mn1 O2 93.4(2) . .
O3 Mn1 Br1 120.19(18) . .
O2 Mn1 Br1 100.78(14) . .
O3 Mn1 Br2 117.46(18) . .
O2 Mn1 Br2 104.60(16) . .
Br1 Mn1 Br2 114.33(5) . .
O1 Mn2 O4 92.4(3) 1_566 .
O1 Mn2 Br3 121.1(3) 1_566 .
O4 Mn2 Br3 100.91(19) . .
O1 Mn2 Br4 118.1(3) 1_566 .
O4 Mn2 Br4 103.0(2) . .
Br3 Mn2 Br4 114.12(7) . .
O1 P1 C7' 109.1(10) . .
O1 P1 C1 113.0(6) . .
C7' P1 C1 96.9(10) . .
O1 P1 C13 108.9(4) . .
C7' P1 C13 118.6(9) . .
C1 P1 C13 110.0(5) . .
O1 P1 C7 112.4(7) . .
C1 P1 C7 112.9(8) . .
C13 P1 C7 98.6(6) . .
O2 P2 C18 118.9(7) . .
O2 P2 C24 109.1(5) . .
C18 P2 C24 99.5(7) . .
O2 P2 C17 111.2(3) . .
C18 P2 C17 108.2(7) . .
C24 P2 C17 109.1(4) . .
O2 P2 C18' 107.8(8) . .
C24 P2 C18' 115.0(7) . .
C17 P2 C18' 104.6(7) . .
O3 P3 C36 111.7(14) . .
O3 P3 C30 112.6(3) . .
C36 P3 C30 106.5(11) . .
O3 P3 C42 107.9(3) . .
C36 P3 C42 108.4(12) . .
C30 P3 C42 109.6(3) . .
O3 P3 C36' 111.9(11) . .
C30 P3 C36' 109.8(10) . .
C42 P3 C36' 104.7(10) . .
O4 P4 C53' 116(2) . .
O4 P4 C47' 102.0(6) . .
C53' P4 C47' 114.5(19) . .
O4 P4 C46 109.9(3) . .
C53' P4 C46 106.5(19) . .
C47' P4 C46 107.6(6) . .
O4 P4 C53 113.0(15) . .
C46 P4 C53 107.1(16) . .
O4 P4 C47 121.1(6) . .
C46 P4 C47 104.0(7) . .
C53 P4 C47 100.5(18) . .
P1 O1 Mn2 171.4(6) . 1_544
P2 O2 Mn1 144.0(3) . .
P3 O3 Mn1 170.5(4) . .
P4 O4 Mn2 144.4(4) . .
C13 N1 C17 117.7(7) . .
C46 N2 C42 116.8(6) . .
C6 C1 C2 117.0(14) . .
C6 C1 P1 124.8(10) . .
C2 C1 P1 118.1(11) . .
C1 C2 C3 114.4(15) . .
C4 C3 C2 125(2) . .
C3 C4 C5 116.9(18) . .
C4 C5 C6 124.3(14) . .
C5 C6 C1 121.9(12) . .
C8 C7 C12 108.5(12) . .
C8 C7 P1 125.2(11) . .
C12 C7 P1 126.1(12) . .
C9 C8 C7 127.8(15) . .
C8 C9 C10 119.0(16) . .
C11 C10 C9 117.5(15) . .
C10 C11 C12 120.8(14) . .
C11 C12 C7 125.6(15) . .
C12' C7' C8' 126.2(17) . .
C12' C7' P1 126.0(17) . .
C8' C7' P1 107.7(15) . .
C7' C8' C9' 117.2(18) . .
C10' C9' C8' 116.7(19) . .
C9' C10' C11' 123.9(18) . .
C10' C11' C12' 118.0(19) . .
C7' C12' C11' 116.0(18) . .
N1 C13 C14 123.3(8) . .
N1 C13 P1 116.4(6) . .
C14 C13 P1 120.3(6) . .
C15 C14 C13 119.4(8) . .
C14 C15 C16 118.4(7) . .
C15 C16 C17 119.0(8) . .
N1 C17 C16 122.1(7) . .
N1 C17 P2 117.1(6) . .
C16 C17 P2 120.7(7) . .
C19 C18 C23 120.8(16) . .
C19 C18 P2 117.9(14) . .
C23 C18 P2 121.3(12) . .
C18 C19 C20 121.7(17) . .
C21 C20 C19 115.5(16) . .
C22 C21 C20 123.1(17) . .
C21 C22 C23 119.2(15) . .
C22 C23 C18 118.1(15) . .
C23' C18' C19' 118.1(15) . .
C23' C18' P2 118.9(13) . .
C19' C18' P2 122.9(12) . .
C20' C19' C18' 120.3(14) . .
C21' C20' C19' 119.2(14) . .
C22' C21' C20' 119.8(15) . .
C21' C22' C23' 120.5(14) . .
C18' C23' C22' 121.4(14) . .
C29 C24 C25 115.1(12) . .
C29 C24 P2 119.4(9) . .
C25 C24 P2 125.4(11) . .
C24 C25 C26 119.1(15) . .
C27 C26 C25 121.6(16) . .
C26 C27 C28 122.3(16) . .
C27 C28 C29 113.1(15) . .
C24 C29 C28 128.4(14) . .
C31 C30 C35 116.6(10) . .
C31 C30 P3 119.2(9) . .
C35 C30 P3 124.2(6) . .
C32 C31 C30 125.3(13) . .
C31 C32 C33 117.4(13) . .
C34 C33 C32 120.9(11) . .
C33 C34 C35 118.0(11) . .
C30 C35 C34 121.4(9) . .
C41 C36 C37 102.6(16) . .
C41 C36 P3 127(2) . .
C37 C36 P3 123(2) . .
C38 C37 C36 124.2(19) . .
C39 C38 C37 125(2) . .
C38 C39 C40 117.0(18) . .
C39 C40 C41 122.3(17) . .
C40 C41 C36 126.2(18) . .
C41' C36' C37' 136(2) . .
C41' C36' P3 119(2) . .
C37' C36' P3 102.6(16) . .
C38' C37' C36' 107(2) . .
C39' C38' C37' 120(2) . .
C40' C39' C38' 121(2) . .
C39' C40' C41' 127(3) . .
C36' C41' C40' 108(3) . .
N2 C42 C43 123.0(6) . .
N2 C42 P3 116.6(5) . .
C43 C42 P3 120.4(5) . .
C44 C43 C42 118.0(6) . .
C45 C44 C43 120.5(7) . .
C44 C45 C46 117.1(7) . .
N2 C46 C45 124.7(6) . .
N2 C46 P4 115.3(5) . .
C45 C46 P4 120.1(5) . .
C48 C47 C52 120.8(15) . .
C48 C47 P4 123.7(12) . .
C52 C47 P4 115.1(13) . .
C49 C48 C47 123.2(16) . .
C48 C49 C50 117.4(16) . .
C49 C50 C51 120.1(16) . .
C52 C51 C50 123.8(17) . .
C51 C52 C47 114.5(17) . .
C48' C47' C52' 118.0(12) . .
C48' C47' P4 124.0(11) . .
C52' C47' P4 117.8(11) . .
C47' C48' C49' 120.1(12) . .
C50' C49' C48' 122.1(13) . .
C51' C50' C49' 117.2(13) . .
C50' C51' C52' 122.7(13) . .
C51' C52' C47' 119.2(13) . .
C54 C53 C58 120(3) . .
C54 C53 P4 119(4) . .
C58 C53 P4 119(3) . .
C53 C54 C55 121(3) . .
C56 C55 C54 119.6(18) . .
C55 C56 C57 123(2) . .
C58 C57 C56 113.6(17) . .
C57 C58 C53 120(2) . .
C58' C53' C54' 114(4) . .
C58' C53' P4 127(4) . .
C54' C53' P4 119(3) . .
C55' C54' C53' 124(3) . .
C56' C55' C54' 121(3) . .
C55' C56' C57' 118(3) . .
C58' C57' C56' 125(3) . .
C57' C58' C53' 118(4) . .

loop_
_geom_bond_atom_site_label_1
_geom_bond_atom_site_label_2
_geom_bond_distance
_geom_bond_site_symmetry_2
Mn1 O3 2.011(5) .
Mn1 O2 2.100(6) .
Mn1 Br1 2.4652(13) .
Mn1 Br2 2.4805(14) .
Mn2 O1 2.040(7) 1_566
Mn2 O4 2.074(9) .
Mn2 Br3 2.4682(19) .
Mn2 Br4 2.4791(18) .
P1 O1 1.471(7) .
P1 C7' 1.645(15) .
P1 C1 1.785(14) .
P1 C13 1.822(9) .
P1 C7 1.892(13) .
P2 O2 1.472(6) .
P2 C18 1.706(17) .
P2 C24 1.796(10) .
P2 C17 1.808(8) .
P2 C18' 1.916(18) .
P3 O3 1.503(5) .
P3 C36 1.64(2) .
P3 C30 1.783(9) .
P3 C42 1.792(7) .
P3 C36' 1.97(2) .
P4 O4 1.509(8) .
P4 C53' 1.69(5) .
P4 C47' 1.693(14) .
P4 C46 1.824(6) .
P4 C53 1.85(4) .
P4 C47 1.920(17) .
N1 C13 1.319(9) .
N1 C17 1.328(10) .
N2 C46 1.334(9) .
N2 C42 1.356(7) .
C1 C6 1.371(15) .
C1 C2 1.41(2) .
C2 C3 1.49(3) .
C3 C4 1.27(2) .
C4 C5 1.324(19) .
C5 C6 1.332(15) .
C7 C8 1.415(16) .
C7 C12 1.439(15) .
C8 C9 1.381(15) .
C9 C10 1.413(16) .
C10 C11 1.367(15) .
C11 C12 1.392(15) .
C7' C12' 1.336(17) .
C7' C8' 1.359(18) .
C8' C9' 1.398(17) .
C9' C10' 1.373(18) .
C10' C11' 1.375(18) .
C11' C12' 1.401(17) .
C13 C14 1.380(11) .
C14 C15 1.348(12) .
C15 C16 1.378(10) .
C16 C17 1.391(10) .
C18 C19 1.371(15) .
C18 C23 1.394(16) .
C19 C20 1.397(16) .
C20 C21 1.382(17) .
C21 C22 1.377(17) .
C22 C23 1.389(15) .
C18' C23' 1.354(16) .
C18' C19' 1.397(16) .
C19' C20' 1.392(15) .
C20' C21' 1.379(16) .
C21' C22' 1.352(16) .
C22' C23' 1.377(16) .
C24 C29 1.336(14) .
C24 C25 1.367(14) .
C25 C26 1.392(15) .
C26 C27 1.322(16) .
C27 C28 1.363(15) .
C28 C29 1.375(13) .
C30 C31 1.341(12) .
C30 C35 1.357(12) .
C31 C32 1.332(18) .
C32 C33 1.38(2) .
C33 C34 1.351(16) .
C34 C35 1.407(12) .
C36 C41 1.53(4) .
C36 C37 1.58(4) .
C37 C38 1.41(3) .
C38 C39 1.32(4) .
C39 C40 1.40(3) .
C40 C41 1.40(2) .
C36' C41' 1.18(3) .
C36' C37' 1.52(4) .
C37' C38' 1.39(3) .
C38' C39' 1.39(4) .
C39' C40' 1.29(4) .
C40' C41' 1.41(3) .
C42 C43 1.386(9) .
C43 C44 1.383(11) .
C44 C45 1.380(11) .
C45 C46 1.385(10) .
C47 C48 1.382(17) .
C47 C52 1.44(2) .
C48 C49 1.375(15) .
C49 C50 1.385(17) .
C50 C51 1.410(17) .
C51 C52 1.380(17) .
C47' C48' 1.383(15) .
C47' C52' 1.427(18) .
C48' C49' 1.391(14) .
C49' C50' 1.383(16) .
C50' C51' 1.365(16) .
C51' C52' 1.387(14) .
C53 C54 1.37(5) .
C53 C58 1.41(6) .
C54 C55 1.40(3) .
C55 C56 1.25(3) .
C56 C57 1.53(3) .
C57 C58 1.39(2) .
C53' C58' 1.39(5) .
C53' C54' 1.42(6) .
C54' C55' 1.37(3) .
C55' C56' 1.27(4) .
C56' C57' 1.37(5) .
C57' C58' 1.35(4) .
